data_4304820
loop_
_publ_author_name
'Jun-ichi Ito'
'Yasuhiro Ohki'
'Masatoshi Iwata'
'Kazuyuki Tatsumi'

_publ_section_title
;
Trithio-Chloro Molybdate [MoClS3]-: A Versatile Precursor for Molybdenum
Trisulfido Complexes
;
_journal_name_full 'Inorganic Chemistry'
_journal_page_first 3763
_journal_page_last 3771
_journal_paper_doi 10.1021/ic702397j
_journal_volume 47
_journal_year 2008
_chemical_formula_moiety 'C30 H31 Mo O P S3 '
_chemical_formula_sum 'C30 H31 Mo O P S3'
_chemical_formula_weight 630.67
_space_group_IT_number 14
_symmetry_cell_setting monoclinic
_symmetry_Int_Tables_number 14
_symmetry_space_group_name_Hall '-P 2yn'
_symmetry_space_group_name_H-M 'P 1 21/n 1'
_cell_angle_alpha 90.0000
_cell_angle_beta 110.835(3)
_cell_angle_gamma 90.0000
_cell_formula_units_Z 4
_cell_length_a 15.415(3)
_cell_length_b 12.054(2)
_cell_length_c 16.960(3)
_cell_measurement_reflns_used 6622
_cell_measurement_temperature 173.1
_cell_measurement_theta_max 27.5
_cell_measurement_theta_min 3.1
_cell_volume 2945.3(9)
_computing_cell_refinement CrystalClear
_computing_data_collection CrystalClear
_computing_data_reduction CrystalStructure
_computing_publication_material 'CrystalStructure 3.8'
_computing_structure_refinement CRYSTALS
_computing_structure_solution SIR97
_diffrn_detector_area_resol_mean 7.31
_diffrn_measured_fraction_theta_full 0.970
_diffrn_measured_fraction_theta_max 0.970
_diffrn_measurement_device_type 'Rigaku Mercury'
_diffrn_measurement_method \w
_diffrn_radiation_type 'Mo K\a'
_diffrn_radiation_wavelength 0.71070
_diffrn_reflns_av_R_equivalents 0.027
_diffrn_reflns_limit_h_max 20
_diffrn_reflns_limit_h_min -16
_diffrn_reflns_limit_k_max 15
_diffrn_reflns_limit_k_min -15
_diffrn_reflns_limit_l_max 22
_diffrn_reflns_limit_l_min -15
_diffrn_reflns_number 22697
_diffrn_reflns_theta_full 27.48
_diffrn_reflns_theta_max 27.48
_exptl_absorpt_coefficient_mu 0.733
_exptl_absorpt_correction_T_max 0.964
_exptl_absorpt_correction_T_min 0.885
_exptl_absorpt_correction_type multi-scan
_exptl_absorpt_process_details 'Jacobson, R. (1998) Private communication'
_exptl_crystal_colour red
_exptl_crystal_density_diffrn 1.422
_exptl_crystal_density_method 'not measured'
_exptl_crystal_description platelet
_exptl_crystal_F_000 1296.00
_exptl_crystal_size_max 0.20
_exptl_crystal_size_mid 0.20
_exptl_crystal_size_min 0.05
_refine_diff_density_max 1.03
_refine_diff_density_min -0.51
_refine_ls_extinction_method none
_refine_ls_goodness_of_fit_ref 1.019
_refine_ls_hydrogen_treatment refall
_refine_ls_number_parameters 356
_refine_ls_number_reflns 6546
_refine_ls_R_factor_gt 0.0358
_refine_ls_shift/su_max 0.0109
_refine_ls_structure_factor_coef Fsqd
_refine_ls_weighting_details 'w = 1/[0.0006Fo^2^ + 1.0000\s(Fo^2^)]/(4Fo^2^)'
_refine_ls_weighting_scheme calc
_refine_ls_wR_factor_ref 0.0919
_reflns_number_gt 5333
_reflns_number_total 6546
_reflns_threshold_expression F^2^>2.0\s(F^2^)
_cod_data_source_file ic702397j-file004_7.cif
_cod_data_source_block '__MoS3(OCCH2tBu)'
_cod_original_cell_volume 2945.2(10)
_cod_original_formula_sum 'C30 H31 Mo O P S3 '
_cod_database_code 4304820

loop_
_symmetry_equiv_pos_site_id
_symmetry_equiv_pos_as_xyz
1 +X,+Y,+Z
2 1/2-X,1/2+Y,1/2-Z
3 -X,-Y,-Z
4 1/2+X,1/2-Y,1/2+Z

loop_
_atom_site_label
_atom_site_type_symbol
_atom_site_fract_x
_atom_site_fract_y
_atom_site_fract_z
_atom_site_U_iso_or_equiv
_atom_site_adp_type
_atom_site_occupancy
_atom_site_symmetry_multiplicity
_atom_site_calc_flag
_atom_site_refinement_flags
_atom_site_disorder_assembly
_atom_site_disorder_group
Mo(1) Mo 1.016160(10) -0.22243(2) 0.307030(10) 0.02065(5) Uani 1.00 1 d . . .
S(1) S 0.88329(4) -0.17038(6) 0.21878(4) 0.02899(16) Uani 1.00 1 d . . .
S(2) S 1.01757(5) -0.20991(7) 0.43360(4) 0.0377(2) Uani 1.00 1 d . . .
S(3) S 1.04335(5) -0.39118(6) 0.28314(5) 0.03741(19) Uani 1.00 1 d . . .
P(1) P 0.86583(4) 0.22902(5) 0.13593(4) 0.01984(14) Uani 1.00 1 d . . .
O(1) O 1.11285(11) -0.13201(15) 0.29565(11) 0.0300(4) Uani 1.00 1 d . . .
C(1) C 1.20717(17) -0.1379(2) 0.33855(16) 0.0308(6) Uani 1.00 1 d . . .
C(2) C 1.2438(2) -0.2068(2) 0.4022(2) 0.0529(9) Uani 1.00 1 d . . .
C(3) C 1.26075(17) -0.0579(2) 0.30394(17) 0.0303(6) Uani 1.00 1 d . . .
C(4) C 1.2280(2) 0.0604(2) 0.3099(2) 0.0504(9) Uani 1.00 1 d . . .
C(5) C 1.36484(19) -0.0634(2) 0.3548(2) 0.0494(9) Uani 1.00 1 d . . .
C(6) C 1.2432(2) -0.0860(3) 0.21199(19) 0.0515(10) Uani 1.00 1 d . . .
C(7) C 0.93186(17) 0.2069(2) 0.06860(15) 0.0241(6) Uani 1.00 1 d . . .
C(8) C 1.00808(18) 0.1374(2) 0.09562(16) 0.0314(6) Uani 1.00 1 d . . .
C(9) C 1.0577(2) 0.1177(2) 0.04299(19) 0.0416(8) Uani 1.00 1 d . . .
C(10) C 1.0310(2) 0.1674(2) -0.03553(18) 0.0392(8) Uani 1.00 1 d . . .
C(11) C 0.9553(2) 0.2352(2) -0.06228(18) 0.0405(8) Uani 1.00 1 d . . .
C(12) C 0.9042(2) 0.2558(2) -0.01121(17) 0.0357(7) Uani 1.00 1 d . . .
C(13) C 0.94326(16) 0.22161(19) 0.24368(14) 0.0204(5) Uani 1.00 1 d . . .
C(14) C 0.96323(17) 0.1207(2) 0.28611(15) 0.0272(6) Uani 1.00 1 d . . .
C(15) C 1.02889(18) 0.1166(2) 0.36755(16) 0.0331(7) Uani 1.00 1 d . . .
C(16) C 1.07375(18) 0.2124(2) 0.40581(16) 0.0323(7) Uani 1.00 1 d . . .
C(17) C 1.05369(18) 0.3127(2) 0.36378(16) 0.0329(7) Uani 1.00 1 d . . .
C(18) C 0.98857(17) 0.3185(2) 0.28281(15) 0.0272(6) Uani 1.00 1 d . . .
C(19) C 0.77944(15) 0.1226(2) 0.11648(15) 0.0236(5) Uani 1.00 1 d . . .
C(20) C 0.75563(17) 0.0588(2) 0.04345(15) 0.0296(6) Uani 1.00 1 d . . .
C(21) C 0.68623(19) -0.0219(2) 0.02869(18) 0.0380(7) Uani 1.00 1 d . . .
C(22) C 0.64316(19) -0.0380(2) 0.08616(19) 0.0408(7) Uani 1.00 1 d . . .
C(23) C 0.66650(18) 0.0258(2) 0.15785(19) 0.0387(8) Uani 1.00 1 d . . .
C(24) C 0.73491(17) 0.1064(2) 0.17410(17) 0.0306(6) Uani 1.00 1 d . . .
C(25) C 0.81397(16) 0.3645(2) 0.11557(14) 0.0223(5) Uani 1.00 1 d . . .
C(26) C 0.86601(17) 0.4546(2) 0.10536(16) 0.0299(6) Uani 1.00 1 d . . .
C(27) C 0.82909(19) 0.5607(2) 0.09630(17) 0.0367(7) Uani 1.00 1 d . . .
C(28) C 0.7394(2) 0.5762(2) 0.09442(17) 0.0372(7) Uani 1.00 1 d . . .
C(29) C 0.68760(19) 0.4876(2) 0.10338(17) 0.0351(7) Uani 1.00 1 d . . .
C(30) C 0.72456(17) 0.3817(2) 0.11520(15) 0.0270(6) Uani 1.00 1 d . . .
H(1) H 1.2039 -0.2546 0.4203 0.061 Uiso 1.00 1 c R . .
H(2) H 1.3106 -0.2093 0.4311 0.061 Uiso 1.00 1 c R . .
H(3) H 1.1769 0.0785 0.2584 0.060 Uiso 1.00 1 c R . .
H(4) H 1.2784 0.1125 0.3179 0.060 Uiso 1.00 1 c R . .
H(5) H 1.2071 0.0650 0.3574 0.060 Uiso 1.00 1 c R . .
H(6) H 1.3805 -0.0109 0.4011 0.059 Uiso 1.00 1 c R . .
H(7) H 1.3993 -0.0455 0.3185 0.059 Uiso 1.00 1 c R . .
H(8) H 1.3807 -0.1378 0.3770 0.059 Uiso 1.00 1 c R . .
H(9) H 1.2891 -0.1393 0.2091 0.065 Uiso 1.00 1 c R . .
H(10) H 1.2476 -0.0192 0.1817 0.065 Uiso 1.00 1 c R . .
H(11) H 1.1817 -0.1177 0.1867 0.065 Uiso 1.00 1 c R . .
H(12) H 1.0261 0.1027 0.1507 0.038 Uiso 1.00 1 c R . .
H(13) H 1.1120 0.0701 0.0617 0.053 Uiso 1.00 1 c R . .
H(14) H 1.0656 0.1534 -0.0724 0.051 Uiso 1.00 1 c R . .
H(15) H 0.9372 0.2693 -0.1176 0.050 Uiso 1.00 1 c R . .
H(16) H 0.8499 0.3033 -0.0306 0.042 Uiso 1.00 1 c R . .
H(17) H 0.9311 0.0540 0.2591 0.032 Uiso 1.00 1 c R . .
H(18) H 1.0433 0.0464 0.3974 0.040 Uiso 1.00 1 c R . .
H(19) H 1.1195 0.2092 0.4625 0.038 Uiso 1.00 1 c R . .
H(20) H 1.0856 0.3794 0.3911 0.038 Uiso 1.00 1 c R . .
H(21) H 0.9741 0.3889 0.2533 0.031 Uiso 1.00 1 c R . .
H(22) H 0.7863 0.0708 0.0032 0.034 Uiso 1.00 1 c R . .
H(23) H 0.6688 -0.0665 -0.0222 0.042 Uiso 1.00 1 c R . .
H(24) H 0.5959 -0.0949 0.0762 0.046 Uiso 1.00 1 c R . .
H(25) H 0.6352 0.0142 0.1977 0.048 Uiso 1.00 1 c R . .
H(26) H 0.7516 0.1511 0.2249 0.038 Uiso 1.00 1 c R . .
H(27) H 0.9279 0.4424 0.1047 0.034 Uiso 1.00 1 c R . .
H(28) H 0.8662 0.6234 0.0912 0.041 Uiso 1.00 1 c R . .
H(29) H 0.7127 0.6501 0.0870 0.043 Uiso 1.00 1 c R . .
H(30) H 0.6246 0.4991 0.1014 0.042 Uiso 1.00 1 c R . .
H(31) H 0.6885 0.3194 0.1228 0.032 Uiso 1.00 1 c R . .

loop_
_atom_site_aniso_label
_atom_site_aniso_U_11
_atom_site_aniso_U_22
_atom_site_aniso_U_33
_atom_site_aniso_U_12
_atom_site_aniso_U_13
_atom_site_aniso_U_23
Mo(1) 0.02057(12) 0.01904(12) 0.02428(12) -0.00109(7) 0.01034(9) -0.00100(8)
S(1) 0.0236(3) 0.0304(3) 0.0311(3) 0.0006(2) 0.0074(2) 0.0012(2)
S(2) 0.0364(3) 0.0538(4) 0.0259(3) 0.0069(3) 0.0149(3) 0.0004(3)
S(3) 0.0400(3) 0.0213(3) 0.0506(4) 0.0024(2) 0.0157(3) -0.0057(3)
P(1) 0.0195(2) 0.0198(3) 0.0191(2) -0.0015(2) 0.0055(2) -0.0004(2)
O(1) 0.0216(8) 0.0301(9) 0.0377(9) -0.0043(7) 0.0099(7) 0.0042(8)
C(1) 0.0216(12) 0.0340(14) 0.0344(13) -0.0018(10) 0.0073(10) 0.0012(11)
C(2) 0.0281(15) 0.067(2) 0.0566(19) -0.0037(14) 0.0072(14) 0.0240(17)
C(3) 0.0226(12) 0.0319(14) 0.0376(14) -0.0047(10) 0.0121(10) -0.0006(11)
C(4) 0.0366(16) 0.0350(17) 0.077(2) -0.0076(13) 0.0177(16) -0.0039(16)
C(5) 0.0279(14) 0.057(2) 0.062(2) -0.0038(14) 0.0141(14) 0.0126(16)
C(6) 0.054(2) 0.062(2) 0.0465(17) -0.0160(17) 0.0279(16) -0.0037(16)
C(7) 0.0255(12) 0.0260(12) 0.0209(11) -0.0049(9) 0.0083(9) -0.0024(9)
C(8) 0.0344(14) 0.0324(14) 0.0292(13) 0.0044(11) 0.0134(11) 0.0015(11)
C(9) 0.0413(16) 0.0440(17) 0.0474(17) 0.0067(13) 0.0254(14) -0.0001(14)
C(10) 0.0439(16) 0.0449(17) 0.0385(15) -0.0106(14) 0.0267(13) -0.0098(13)
C(11) 0.0495(17) 0.0492(18) 0.0248(13) -0.0072(14) 0.0158(13) 0.0022(12)
C(12) 0.0363(15) 0.0433(16) 0.0266(13) 0.0017(12) 0.0101(11) 0.0057(12)
C(13) 0.0191(11) 0.0237(12) 0.0199(11) 0.0003(8) 0.0089(9) -0.0013(9)
C(14) 0.0296(13) 0.0256(13) 0.0253(12) -0.0024(10) 0.0085(10) 0.0011(10)
C(15) 0.0376(14) 0.0334(15) 0.0286(13) 0.0033(12) 0.0118(11) 0.0107(11)
C(16) 0.0282(13) 0.0475(17) 0.0195(12) 0.0010(11) 0.0064(10) 0.0002(11)
C(17) 0.0347(14) 0.0332(15) 0.0274(13) -0.0068(11) 0.0069(11) -0.0091(11)
C(18) 0.0314(13) 0.0216(12) 0.0259(12) -0.0018(10) 0.0070(10) -0.0012(10)
C(19) 0.0200(11) 0.0212(11) 0.0269(12) -0.0013(9) 0.0052(9) -0.0015(9)
C(20) 0.0301(13) 0.0278(13) 0.0285(13) -0.0014(10) 0.0075(10) -0.0043(10)
C(21) 0.0396(15) 0.0268(14) 0.0374(15) -0.0067(12) 0.0014(12) -0.0076(11)
C(22) 0.0292(14) 0.0300(15) 0.0554(18) -0.0091(11) 0.0055(13) 0.0001(13)
C(23) 0.0310(14) 0.0348(15) 0.0550(18) -0.0046(12) 0.0210(13) 0.0001(13)
C(24) 0.0310(13) 0.0288(13) 0.0353(14) -0.0056(11) 0.0157(11) -0.0040(11)
C(25) 0.0222(11) 0.0218(12) 0.0207(11) 0.0011(9) 0.0051(9) 0.0001(9)
C(26) 0.0242(12) 0.0264(13) 0.0355(13) 0.0002(10) 0.0063(10) 0.0032(11)
C(27) 0.0377(15) 0.0241(14) 0.0411(15) -0.0034(11) 0.0050(12) 0.0053(11)
C(28) 0.0423(16) 0.0253(14) 0.0387(15) 0.0078(12) 0.0079(12) 0.0007(11)
C(29) 0.0305(13) 0.0375(15) 0.0359(14) 0.0062(12) 0.0101(11) -0.0038(12)
C(30) 0.0268(12) 0.0273(13) 0.0252(12) -0.0019(10) 0.0074(10) -0.0038(10)

loop_
_atom_type_symbol
_atom_type_description
_atom_type_scat_dispersion_real
_atom_type_scat_dispersion_imag
_atom_type_scat_source
C C 0.003 0.002
;
International Tables for Crystallography
(1992, Vol. C, Tables 4.2.6.8 and 6.1.1.4)
;
H H 0.000 0.000
;
International Tables for Crystallography
(1992, Vol. C, Table 6.1.1.4)
;
O O 0.011 0.006
;
International Tables for Crystallography
(1992, Vol. C, Tables 4.2.6.8 and 6.1.1.4)
;
Mo Mo -1.683 0.686
;
International Tables for Crystallography
(1992, Vol. C, Tables 4.2.6.8 and 6.1.1.4)
;
P P 0.102 0.094
;
International Tables for Crystallography
(1992, Vol. C, Tables 4.2.6.8 and 6.1.1.4)
;
S S 0.125 0.123
;
International Tables for Crystallography
(1992, Vol. C, Tables 4.2.6.8 and 6.1.1.4)
;

loop_
_geom_angle_atom_site_label_1
_geom_angle_atom_site_label_2
_geom_angle_atom_site_label_3
_geom_angle
_geom_angle_publ_flag
_geom_angle_site_symmetry_1
_geom_angle_site_symmetry_2
_geom_angle_site_symmetry_3
S(1) Mo(1) S(2) 110.08(2) yes . . .
S(1) Mo(1) S(3) 110.25(2) yes . . .
S(1) Mo(1) O(1) 110.27(5) yes . . .
S(2) Mo(1) S(3) 108.84(3) yes . . .
S(2) Mo(1) O(1) 109.29(5) yes . . .
S(3) Mo(1) O(1) 108.06(6) yes . . .
C(7) P(1) C(13) 108.50(11) yes . . .
C(7) P(1) C(19) 109.15(12) yes . . .
C(7) P(1) C(25) 109.04(12) yes . . .
C(13) P(1) C(19) 109.47(11) yes . . .
C(13) P(1) C(25) 109.29(10) yes . . .
C(19) P(1) C(25) 111.35(10) yes . . .
Mo(1) O(1) C(1) 129.20(16) yes . . .
O(1) C(1) C(2) 122.0(2) yes . . .
O(1) C(1) C(3) 112.4(2) yes . . .
C(2) C(1) C(3) 125.7(2) yes . . .
C(1) C(3) C(4) 109.2(2) yes . . .
C(1) C(3) C(5) 111.1(2) yes . . .
C(1) C(3) C(6) 109.4(2) yes . . .
C(4) C(3) C(5) 108.0(2) yes . . .
C(4) C(3) C(6) 109.4(2) yes . . .
C(5) C(3) C(6) 109.7(2) yes . . .
P(1) C(7) C(8) 119.1(2) yes . . .
P(1) C(7) C(12) 120.4(2) yes . . .
C(8) C(7) C(12) 120.5(2) yes . . .
C(7) C(8) C(9) 119.3(2) yes . . .
C(8) C(9) C(10) 120.1(2) yes . . .
C(9) C(10) C(11) 120.4(3) yes . . .
C(10) C(11) C(12) 120.6(2) yes . . .
C(7) C(12) C(11) 119.0(2) yes . . .
P(1) C(13) C(14) 121.00(16) yes . . .
P(1) C(13) C(18) 118.67(17) yes . . .
C(14) C(13) C(18) 120.18(19) yes . . .
C(13) C(14) C(15) 119.6(2) yes . . .
C(14) C(15) C(16) 120.0(2) yes . . .
C(15) C(16) C(17) 120.4(2) yes . . .
C(16) C(17) C(18) 120.4(2) yes . . .
C(13) C(18) C(17) 119.4(2) yes . . .
P(1) C(19) C(20) 120.2(2) yes . . .
P(1) C(19) C(24) 119.37(18) yes . . .
C(20) C(19) C(24) 120.4(2) yes . . .
C(19) C(20) C(21) 119.1(2) yes . . .
C(20) C(21) C(22) 120.2(2) yes . . .
C(21) C(22) C(23) 120.5(2) yes . . .
C(22) C(23) C(24) 120.6(3) yes . . .
C(19) C(24) C(23) 119.2(2) yes . . .
P(1) C(25) C(26) 119.65(19) yes . . .
P(1) C(25) C(30) 120.58(19) yes . . .
C(26) C(25) C(30) 119.6(2) yes . . .
C(25) C(26) C(27) 120.0(2) yes . . .
C(26) C(27) C(28) 119.7(2) yes . . .
C(27) C(28) C(29) 120.5(2) yes . . .
C(28) C(29) C(30) 120.5(2) yes . . .
C(25) C(30) C(29) 119.6(2) yes . . .
C(1) C(2) H(1) 119.9 no . . .
C(1) C(2) H(2) 120.1 no . . .
H(1) C(2) H(2) 120.0 no . . .
C(3) C(4) H(3) 109.3 no . . .
C(3) C(4) H(4) 110.2 no . . .
C(3) C(4) H(5) 108.9 no . . .
H(3) C(4) H(4) 109.5 no . . .
H(3) C(4) H(5) 109.5 no . . .
H(4) C(4) H(5) 109.5 no . . .
C(3) C(5) H(6) 109.7 no . . .
C(3) C(5) H(7) 109.5 no . . .
C(3) C(5) H(8) 109.2 no . . .
H(6) C(5) H(7) 109.5 no . . .
H(6) C(5) H(8) 109.5 no . . .
H(7) C(5) H(8) 109.5 no . . .
C(3) C(6) H(9) 109.4 no . . .
C(3) C(6) H(10) 109.7 no . . .
C(3) C(6) H(11) 109.3 no . . .
H(9) C(6) H(10) 109.5 no . . .
H(9) C(6) H(11) 109.5 no . . .
H(10) C(6) H(11) 109.5 no . . .
C(7) C(8) H(12) 120.0 no . . .
C(9) C(8) H(12) 120.7 no . . .
C(8) C(9) H(13) 120.0 no . . .
C(10) C(9) H(13) 119.9 no . . .
C(9) C(10) H(14) 120.1 no . . .
C(11) C(10) H(14) 119.5 no . . .
C(10) C(11) H(15) 119.5 no . . .
C(12) C(11) H(15) 119.9 no . . .
C(7) C(12) H(16) 120.4 no . . .
C(11) C(12) H(16) 120.6 no . . .
C(13) C(14) H(17) 119.9 no . . .
C(15) C(14) H(17) 120.5 no . . .
C(14) C(15) H(18) 120.0 no . . .
C(16) C(15) H(18) 119.9 no . . .
C(15) C(16) H(19) 119.9 no . . .
C(17) C(16) H(19) 119.8 no . . .
C(16) C(17) H(20) 119.8 no . . .
C(18) C(17) H(20) 119.8 no . . .
C(13) C(18) H(21) 120.0 no . . .
C(17) C(18) H(21) 120.6 no . . .
C(19) C(20) H(22) 120.2 no . . .
C(21) C(20) H(22) 120.7 no . . .
C(20) C(21) H(23) 119.7 no . . .
C(22) C(21) H(23) 120.1 no . . .
C(21) C(22) H(24) 119.9 no . . .
C(23) C(22) H(24) 119.6 no . . .
C(22) C(23) H(25) 119.8 no . . .
C(24) C(23) H(25) 119.6 no . . .
C(19) C(24) H(26) 120.2 no . . .
C(23) C(24) H(26) 120.6 no . . .
C(25) C(26) H(27) 119.6 no . . .
C(27) C(26) H(27) 120.4 no . . .
C(26) C(27) H(28) 119.8 no . . .
C(28) C(27) H(28) 120.5 no . . .
C(27) C(28) H(29) 120.0 no . . .
C(29) C(28) H(29) 119.5 no . . .
C(28) C(29) H(30) 120.0 no . . .
C(30) C(29) H(30) 119.5 no . . .
C(25) C(30) H(31) 119.8 no . . .
C(29) C(30) H(31) 120.5 no . . .

loop_
_geom_bond_atom_site_label_1
_geom_bond_atom_site_label_2
_geom_bond_distance
_geom_bond_publ_flag
_geom_bond_site_symmetry_1
_geom_bond_site_symmetry_2
Mo(1) S(1) 2.1560(5) yes . .
Mo(1) S(2) 2.1443(7) yes . .
Mo(1) S(3) 2.1444(7) yes . .
Mo(1) O(1) 1.9108(18) yes . .
P(1) C(7) 1.799(3) yes . .
P(1) C(13) 1.795(2) yes . .
P(1) C(19) 1.793(2) yes . .
P(1) C(25) 1.797(2) yes . .
O(1) C(1) 1.377(2) yes . .
C(1) C(2) 1.319(4) yes . .
C(1) C(3) 1.517(4) yes . .
C(3) C(4) 1.528(4) yes . .
C(3) C(5) 1.529(3) yes . .
C(3) C(6) 1.523(4) yes . .
C(7) C(8) 1.382(3) yes . .
C(7) C(12) 1.397(3) yes . .
C(8) C(9) 1.387(4) yes . .
C(9) C(10) 1.383(4) yes . .
C(10) C(11) 1.364(4) yes . .
C(11) C(12) 1.384(5) yes . .
C(13) C(14) 1.391(3) yes . .
C(13) C(18) 1.401(3) yes . .
C(14) C(15) 1.393(3) yes . .
C(15) C(16) 1.384(3) yes . .
C(16) C(17) 1.381(3) yes . .
C(17) C(18) 1.385(3) yes . .
C(19) C(20) 1.392(3) yes . .
C(19) C(24) 1.393(4) yes . .
C(20) C(21) 1.401(3) yes . .
C(21) C(22) 1.374(4) yes . .
C(22) C(23) 1.374(4) yes . .
C(23) C(24) 1.387(3) yes . .
C(25) C(26) 1.398(3) yes . .
C(25) C(30) 1.392(3) yes . .
C(26) C(27) 1.385(3) yes . .
C(27) C(28) 1.385(4) yes . .
C(28) C(29) 1.373(4) yes . .
C(29) C(30) 1.383(3) yes . .
C(2) H(1) 0.970 no . .
C(2) H(2) 0.970 no . .
C(4) H(3) 0.970 no . .
C(4) H(4) 0.970 no . .
C(4) H(5) 0.970 no . .
C(5) H(6) 0.970 no . .
C(5) H(7) 0.970 no . .
C(5) H(8) 0.970 no . .
C(6) H(9) 0.970 no . .
C(6) H(10) 0.970 no . .
C(6) H(11) 0.970 no . .
C(8) H(12) 0.970 no . .
C(9) H(13) 0.970 no . .
C(10) H(14) 0.970 no . .
C(11) H(15) 0.970 no . .
C(12) H(16) 0.970 no . .
C(14) H(17) 0.970 no . .
C(15) H(18) 0.970 no . .
C(16) H(19) 0.970 no . .
C(17) H(20) 0.970 no . .
C(18) H(21) 0.970 no . .
C(20) H(22) 0.970 no . .
C(21) H(23) 0.970 no . .
C(22) H(24) 0.970 no . .
C(23) H(25) 0.970 no . .
C(24) H(26) 0.970 no . .
C(26) H(27) 0.970 no . .
C(27) H(28) 0.970 no . .
C(28) H(29) 0.970 no . .
C(29) H(30) 0.970 no . .
C(30) H(31) 0.970 no . .

loop_
_geom_contact_atom_site_label_1
_geom_contact_atom_site_label_2
_geom_contact_distance
_geom_contact_publ_flag
_geom_contact_site_symmetry_1
_geom_contact_site_symmetry_2
Mo(1) C(1) 2.979(2) ? . .
Mo(1) C(2) 3.306(2) ? . .
S(1) S(2) 3.5243(8) ? . .
S(1) S(3) 3.5280(9) ? . .
S(1) O(1) 3.3398(16) ? . .
S(2) S(1) 3.5243(8) ? . .
S(2) S(3) 3.4878(11) ? . .
S(2) O(1) 3.310(2) ? . .
S(2) C(16) 3.482(3) ? . 3_756
S(3) S(1) 3.5280(9) ? . .
S(3) S(2) 3.4878(11) ? . .
S(3) O(1) 3.2849(19) ? . .
S(3) C(18) 3.599(2) ? . 1_545
P(1) C(8) 2.750(3) ? . .
P(1) C(12) 2.781(3) ? . .
P(1) C(14) 2.779(2) ? . .
P(1) C(18) 2.756(2) ? . .
P(1) C(20) 2.768(2) ? . .
P(1) C(24) 2.758(3) ? . .
P(1) C(26) 2.769(2) ? . .
P(1) C(30) 2.776(2) ? . .
O(1) S(1) 3.3398(16) ? . .
O(1) S(2) 3.310(2) ? . .
O(1) S(3) 3.2849(19) ? . .
O(1) C(2) 2.358(3) ? . .
O(1) C(3) 2.406(3) ? . .
O(1) C(4) 2.878(3) ? . .
O(1) C(6) 2.896(4) ? . .
C(1) Mo(1) 2.979(2) ? . .
C(1) C(4) 2.483(4) ? . .
C(1) C(5) 2.513(4) ? . .
C(1) C(6) 2.481(4) ? . .
C(2) Mo(1) 3.306(2) ? . .
C(2) O(1) 2.358(3) ? . .
C(2) C(3) 2.525(4) ? . .
C(2) C(4) 3.552(4) ? . .
C(2) C(5) 2.860(5) ? . .
C(2) C(6) 3.536(5) ? . .
C(2) C(9) 3.560(4) ? . 2_745
C(2) C(27) 3.548(4) ? . 4_555
C(3) O(1) 2.406(3) ? . .
C(3) C(2) 2.525(4) ? . .
C(4) O(1) 2.878(3) ? . .
C(4) C(1) 2.483(4) ? . .
C(4) C(2) 3.552(4) ? . .
C(4) C(5) 2.473(4) ? . .
C(4) C(6) 2.491(5) ? . .
C(5) C(1) 2.513(4) ? . .
C(5) C(2) 2.860(5) ? . .
C(5) C(4) 2.473(4) ? . .
C(5) C(6) 2.495(3) ? . .
C(6) O(1) 2.896(4) ? . .
C(6) C(1) 2.481(4) ? . .
C(6) C(2) 3.536(5) ? . .
C(6) C(4) 2.491(5) ? . .
C(6) C(5) 2.495(3) ? . .
C(7) C(9) 2.389(4) ? . .
C(7) C(10) 2.757(4) ? . .
C(7) C(11) 2.396(4) ? . .
C(7) C(13) 2.917(3) ? . .
C(7) C(19) 2.927(3) ? . .
C(7) C(20) 3.150(3) ? . .
C(7) C(25) 2.928(3) ? . .
C(7) C(26) 3.284(3) ? . .
C(8) P(1) 2.750(3) ? . .
C(8) C(10) 2.400(4) ? . .
C(8) C(11) 2.770(3) ? . .
C(8) C(12) 2.412(3) ? . .
C(8) C(13) 3.181(4) ? . .
C(8) C(14) 3.542(4) ? . .
C(9) C(2) 3.560(4) ? . 2_755
C(9) C(7) 2.389(4) ? . .
C(9) C(9) 3.390(4) ? . 3_755
C(9) C(11) 2.384(4) ? . .
C(9) C(12) 2.769(4) ? . .
C(10) C(7) 2.757(4) ? . .
C(10) C(8) 2.400(4) ? . .
C(10) C(12) 2.387(4) ? . .
C(11) C(7) 2.396(4) ? . .
C(11) C(8) 2.770(3) ? . .
C(11) C(9) 2.384(4) ? . .
C(12) P(1) 2.781(3) ? . .
C(12) C(8) 2.412(3) ? . .
C(12) C(9) 2.769(4) ? . .
C(12) C(10) 2.387(4) ? . .
C(12) C(25) 3.225(4) ? . .
C(12) C(26) 3.291(4) ? . .
C(13) C(7) 2.917(3) ? . .
C(13) C(8) 3.181(4) ? . .
C(13) C(15) 2.406(3) ? . .
C(13) C(16) 2.772(2) ? . .
C(13) C(17) 2.405(3) ? . .
C(13) C(19) 2.929(2) ? . .
C(13) C(24) 3.308(3) ? . .
C(13) C(25) 2.929(2) ? . .
C(13) C(26) 3.581(3) ? . .
C(14) P(1) 2.779(2) ? . .
C(14) C(8) 3.542(4) ? . .
C(14) C(16) 2.405(3) ? . .
C(14) C(17) 2.780(3) ? . .
C(14) C(18) 2.420(3) ? . .
C(14) C(19) 3.241(2) ? . .
C(14) C(24) 3.357(3) ? . .
C(15) C(13) 2.406(3) ? . .
C(15) C(17) 2.399(4) ? . .
C(15) C(18) 2.782(3) ? . .
C(16) S(2) 3.482(3) ? . 3_756
C(16) C(13) 2.772(2) ? . .
C(16) C(14) 2.405(3) ? . .
C(16) C(18) 2.401(3) ? . .
C(17) C(13) 2.405(3) ? . .
C(17) C(14) 2.780(3) ? . .
C(17) C(15) 2.399(4) ? . .
C(18) S(3) 3.599(2) ? . 1_565
C(18) P(1) 2.756(2) ? . .
C(18) C(14) 2.420(3) ? . .
C(18) C(15) 2.782(3) ? . .
C(18) C(16) 2.401(3) ? . .
C(18) C(25) 3.188(2) ? . .
C(18) C(26) 3.358(3) ? . .
C(19) C(7) 2.927(3) ? . .
C(19) C(13) 2.929(2) ? . .
C(19) C(14) 3.241(2) ? . .
C(19) C(21) 2.407(3) ? . .
C(19) C(22) 2.767(3) ? . .
C(19) C(23) 2.399(4) ? . .
C(19) C(25) 2.964(3) ? . .
C(19) C(30) 3.233(3) ? . .
C(20) P(1) 2.768(2) ? . .
C(20) C(7) 3.150(3) ? . .
C(20) C(22) 2.405(4) ? . .
C(20) C(23) 2.776(4) ? . .
C(20) C(24) 2.417(4) ? . .
C(21) C(19) 2.407(3) ? . .
C(21) C(23) 2.386(4) ? . .
C(21) C(24) 2.778(3) ? . .
C(22) C(19) 2.767(3) ? . .
C(22) C(20) 2.405(4) ? . .
C(22) C(24) 2.399(3) ? . .
C(23) C(19) 2.399(4) ? . .
C(23) C(20) 2.776(4) ? . .
C(23) C(21) 2.386(4) ? . .
C(24) P(1) 2.758(3) ? . .
C(24) C(13) 3.308(3) ? . .
C(24) C(14) 3.357(3) ? . .
C(24) C(20) 2.417(4) ? . .
C(24) C(21) 2.778(3) ? . .
C(24) C(22) 2.399(3) ? . .
C(24) C(30) 3.453(3) ? . .
C(25) C(7) 2.928(3) ? . .
C(25) C(12) 3.225(4) ? . .
C(25) C(13) 2.929(2) ? . .
C(25) C(18) 3.188(2) ? . .
C(25) C(19) 2.964(3) ? . .
C(25) C(27) 2.410(3) ? . .
C(25) C(28) 2.770(3) ? . .
C(25) C(29) 2.399(3) ? . .
C(26) P(1) 2.769(2) ? . .
C(26) C(7) 3.284(3) ? . .
C(26) C(12) 3.291(4) ? . .
C(26) C(13) 3.581(3) ? . .
C(26) C(18) 3.358(3) ? . .
C(26) C(28) 2.395(4) ? . .
C(26) C(29) 2.767(4) ? . .
C(26) C(30) 2.411(3) ? . .
C(27) C(2) 3.548(4) ? . 4_454
C(27) C(25) 2.410(3) ? . .
C(27) C(29) 2.394(4) ? . .
C(27) C(30) 2.779(4) ? . .
C(28) C(25) 2.770(3) ? . .
C(28) C(26) 2.395(4) ? . .
C(28) C(30) 2.394(3) ? . .
C(29) C(25) 2.399(3) ? . .
C(29) C(26) 2.767(4) ? . .
C(29) C(27) 2.394(4) ? . .
C(30) P(1) 2.776(2) ? . .
C(30) C(19) 3.233(3) ? . .
C(30) C(24) 3.453(3) ? . .
C(30) C(26) 2.411(3) ? . .
C(30) C(27) 2.779(4) ? . .
C(30) C(28) 2.394(3) ? . .
Mo(1) H(1) 2.874 ? . .
Mo(1) H(15) 3.578 ? . 3_755
Mo(1) H(17) 3.567 ? . .
Mo(1) H(18) 3.546 ? . .
S(1) H(14) 2.867 ? . 3_755
S(1) H(17) 2.823 ? . .
S(1) H(26) 3.359 ? . 2_645
S(1) H(28) 3.244 ? . 1_545
S(1) H(29) 3.523 ? . 1_545
S(1) H(31) 3.251 ? . 2_645
S(2) H(1) 3.008 ? . .
S(2) H(18) 3.202 ? . .
S(2) H(19) 3.196 ? . 3_756
S(2) H(23) 3.467 ? . 4_545
S(2) H(24) 3.281 ? . 4_545
S(2) H(29) 3.282 ? . 4_555
S(2) H(30) 3.252 ? . 2_645
S(2) H(31) 2.995 ? . 2_645
S(3) H(1) 3.186 ? . .
S(3) H(7) 2.880 ? . 2_745
S(3) H(10) 3.429 ? . 2_745
S(3) H(15) 3.276 ? . 3_755
S(3) H(20) 3.252 ? . 1_545
S(3) H(21) 2.835 ? . 1_545
S(3) H(23) 3.219 ? . 4_545
S(3) H(25) 3.101 ? . 2_645
S(3) H(27) 3.538 ? . 1_545
S(3) H(28) 3.430 ? . 1_545
P(1) H(12) 2.836 ? . .
P(1) H(16) 2.888 ? . .
P(1) H(17) 2.886 ? . .
P(1) H(21) 2.846 ? . .
P(1) H(22) 2.871 ? . .
P(1) H(26) 2.854 ? . .
P(1) H(27) 2.859 ? . .
P(1) H(31) 2.877 ? . .
O(1) H(1) 2.552 ? . .
O(1) H(2) 3.233 ? . .
O(1) H(3) 2.873 ? . .
O(1) H(5) 2.787 ? . .
O(1) H(9) 3.519 ? . .
O(1) H(10) 3.571 ? . .
O(1) H(11) 2.442 ? . .
O(1) H(15) 3.285 ? . 3_755
O(1) H(17) 3.468 ? . .
O(1) H(18) 3.173 ? . .
C(1) H(1) 1.989 ? . .
C(1) H(2) 1.991 ? . .
C(1) H(3) 2.902 ? . .
C(1) H(4) 3.273 ? . .
C(1) H(5) 2.467 ? . .
C(1) H(6) 2.932 ? . .
C(1) H(7) 3.293 ? . .
C(1) H(8) 2.518 ? . .
C(1) H(9) 2.897 ? . .
C(1) H(10) 3.270 ? . .
C(1) H(11) 2.476 ? . .
C(2) H(5) 3.366 ? . .
C(2) H(6) 3.170 ? . .
C(2) H(8) 2.443 ? . .
C(2) H(11) 3.598 ? . .
C(2) H(13) 3.403 ? . 2_745
C(2) H(23) 3.392 ? . 4_545
C(2) H(28) 3.247 ? . 4_555
C(2) H(29) 3.405 ? . 4_555
C(3) H(1) 3.394 ? . .
C(3) H(2) 2.719 ? . .
C(3) H(3) 2.063 ? . .
C(3) H(4) 2.074 ? . .
C(3) H(5) 2.058 ? . .
C(3) H(6) 2.069 ? . .
C(3) H(7) 2.066 ? . .
C(3) H(8) 2.063 ? . .
C(3) H(9) 2.060 ? . .
C(3) H(10) 2.063 ? . .
C(3) H(11) 2.058 ? . .
C(4) H(6) 2.465 ? . .
C(4) H(7) 2.890 ? . .
C(4) H(8) 3.263 ? . .
C(4) H(9) 3.280 ? . .
C(4) H(10) 2.491 ? . .
C(4) H(11) 2.902 ? . .
C(4) H(12) 3.355 ? . .
C(4) H(16) 3.152 ? . 4_555
C(5) H(2) 2.498 ? . .
C(5) H(3) 3.259 ? . .
C(5) H(4) 2.464 ? . .
C(5) H(5) 2.897 ? . .
C(5) H(9) 2.501 ? . .
C(5) H(10) 2.897 ? . .
C(5) H(11) 3.287 ? . .
C(5) H(27) 3.020 ? . 2_745
C(6) H(3) 2.483 ? . .
C(6) H(4) 2.924 ? . .
C(6) H(5) 3.269 ? . .
C(6) H(6) 3.280 ? . .
C(6) H(7) 2.489 ? . .
C(6) H(8) 2.915 ? . .
C(6) H(13) 3.234 ? . .
C(6) H(15) 3.466 ? . 3_755
C(6) H(22) 3.518 ? . 3_755
C(7) H(8) 3.287 ? . 2_755
C(7) H(12) 2.047 ? . .
C(7) H(13) 3.267 ? . .
C(7) H(15) 3.276 ? . .
C(7) H(16) 2.064 ? . .
C(7) H(22) 2.680 ? . .
C(7) H(27) 2.909 ? . .
C(8) H(2) 3.512 ? . 2_755
C(8) H(3) 3.128 ? . .
C(8) H(8) 3.151 ? . 2_755
C(8) H(13) 2.052 ? . .
C(8) H(14) 3.277 ? . .
C(8) H(16) 3.288 ? . .
C(8) H(17) 3.528 ? . .
C(8) H(22) 3.312 ? . .
C(9) H(2) 2.834 ? . 2_755
C(9) H(3) 3.488 ? . .
C(9) H(8) 3.242 ? . 2_755
C(9) H(10) 3.453 ? . .
C(9) H(12) 2.060 ? . .
C(9) H(13) 3.437 ? . 3_755
C(9) H(14) 2.049 ? . .
C(9) H(15) 3.257 ? . .
C(9) H(22) 3.591 ? . 3_755
C(10) H(2) 2.869 ? . 2_755
C(10) H(8) 3.462 ? . 2_755
C(10) H(11) 3.420 ? . 3_755
C(10) H(12) 3.281 ? . .
C(10) H(13) 2.047 ? . .
C(10) H(13) 3.543 ? . 3_755
C(10) H(15) 2.026 ? . .
C(10) H(16) 3.264 ? . .
C(10) H(28) 3.291 ? . 3_765
C(11) H(2) 3.566 ? . 2_755
C(11) H(4) 3.316 ? . 4_454
C(11) H(6) 3.499 ? . 4_454
C(11) H(8) 3.599 ? . 2_755
C(11) H(11) 2.783 ? . 3_755
C(11) H(13) 3.257 ? . .
C(11) H(14) 2.026 ? . .
C(11) H(16) 2.055 ? . .
C(11) H(28) 3.418 ? . 3_765
C(12) H(4) 3.270 ? . 4_454
C(12) H(6) 3.379 ? . 4_454
C(12) H(8) 3.528 ? . 2_755
C(12) H(11) 3.252 ? . 3_755
C(12) H(12) 3.287 ? . .
C(12) H(14) 3.260 ? . .
C(12) H(15) 2.048 ? . .
C(12) H(22) 2.940 ? . .
C(12) H(27) 2.924 ? . .
C(13) H(12) 2.758 ? . .
C(13) H(17) 2.054 ? . .
C(13) H(18) 3.283 ? . .
C(13) H(20) 3.283 ? . .
C(13) H(21) 2.065 ? . .
C(13) H(26) 2.980 ? . .
C(13) H(27) 3.507 ? . .
C(14) H(3) 3.526 ? . .
C(14) H(5) 3.579 ? . .
C(14) H(12) 2.800 ? . .
C(14) H(18) 2.057 ? . .
C(14) H(19) 3.281 ? . .
C(14) H(21) 3.295 ? . .
C(14) H(26) 3.073 ? . .
C(14) H(30) 3.075 ? . 2_645
C(15) H(3) 3.443 ? . .
C(15) H(5) 2.880 ? . .
C(15) H(17) 2.062 ? . .
C(15) H(19) 2.047 ? . .
C(15) H(20) 3.273 ? . .
C(15) H(30) 2.961 ? . 2_645
C(16) H(5) 3.042 ? . .
C(16) H(17) 3.284 ? . .
C(16) H(18) 2.048 ? . .
C(16) H(20) 2.044 ? . .
C(16) H(21) 3.279 ? . .
C(16) H(24) 3.592 ? . 2_655
C(16) H(31) 3.492 ? . 4_555
C(17) H(9) 3.140 ? . 2_755
C(17) H(18) 3.273 ? . .
C(17) H(19) 2.044 ? . .
C(17) H(21) 2.056 ? . .
C(17) H(24) 3.045 ? . 2_655
C(18) H(7) 3.277 ? . 2_755
C(18) H(9) 3.418 ? . 2_755
C(18) H(17) 3.295 ? . .
C(18) H(19) 3.274 ? . .
C(18) H(20) 2.047 ? . .
C(18) H(24) 3.275 ? . 2_655
C(18) H(25) 3.124 ? . 2_655
C(18) H(27) 3.197 ? . .
C(19) H(17) 2.824 ? . .
C(19) H(19) 3.525 ? . 4_454
C(19) H(22) 2.058 ? . .
C(19) H(23) 3.284 ? . .
C(19) H(25) 3.275 ? . .
C(19) H(26) 2.060 ? . .
C(19) H(31) 2.777 ? . .
C(20) H(13) 3.514 ? . 3_755
C(20) H(19) 3.472 ? . 4_454
C(20) H(20) 3.047 ? . 4_454
C(20) H(23) 2.062 ? . .
C(20) H(24) 3.282 ? . .
C(20) H(26) 3.293 ? . .
C(21) H(1) 3.327 ? . 4_444
C(21) H(20) 2.869 ? . 4_454
C(21) H(22) 2.072 ? . .
C(21) H(24) 2.039 ? . .
C(21) H(25) 3.260 ? . .
C(22) H(22) 3.283 ? . .
C(22) H(23) 2.042 ? . .
C(22) H(25) 2.038 ? . .
C(22) H(26) 3.275 ? . .
C(23) H(21) 3.466 ? . 2_645
C(23) H(23) 3.262 ? . .
C(23) H(24) 2.036 ? . .
C(23) H(26) 2.058 ? . .
C(24) H(17) 2.919 ? . .
C(24) H(22) 3.293 ? . .
C(24) H(24) 3.271 ? . .
C(24) H(25) 2.048 ? . .
C(24) H(31) 2.724 ? . .
C(25) H(16) 2.823 ? . .
C(25) H(19) 3.314 ? . 4_454
C(25) H(21) 2.745 ? . .
C(25) H(25) 3.484 ? . 2_655
C(25) H(26) 3.499 ? . .
C(25) H(27) 2.058 ? . .
C(25) H(28) 3.286 ? . .
C(25) H(30) 3.273 ? . .
C(25) H(31) 2.054 ? . .
C(26) H(7) 3.381 ? . 2_755
C(26) H(16) 2.880 ? . .
C(26) H(21) 2.593 ? . .
C(26) H(25) 3.423 ? . 2_655
C(26) H(28) 2.049 ? . .
C(26) H(29) 3.272 ? . .
C(26) H(31) 3.288 ? . .
C(27) H(2) 3.251 ? . 4_454
C(27) H(21) 3.484 ? . .
C(27) H(25) 3.385 ? . 2_655
C(27) H(27) 2.054 ? . .
C(27) H(29) 2.050 ? . .
C(27) H(30) 3.270 ? . .
C(28) H(1) 3.535 ? . 4_454
C(28) H(25) 3.447 ? . 2_655
C(28) H(26) 3.150 ? . 2_655
C(28) H(27) 3.274 ? . .
C(28) H(28) 2.055 ? . .
C(28) H(30) 2.039 ? . .
C(28) H(31) 3.271 ? . .
C(29) H(17) 3.531 ? . 2_655
C(29) H(18) 3.433 ? . 4_454
C(29) H(19) 3.264 ? . 4_454
C(29) H(25) 3.520 ? . 2_655
C(29) H(26) 3.362 ? . 2_655
C(29) H(28) 3.271 ? . .
C(29) H(29) 2.034 ? . .
C(29) H(31) 2.054 ? . .
C(30) H(19) 2.747 ? . 4_454
C(30) H(25) 3.524 ? . 2_655
C(30) H(26) 3.288 ? . .
C(30) H(27) 3.285 ? . .
C(30) H(29) 3.266 ? . .
C(30) H(30) 2.043 ? . .
H(1) Mo(1) 2.874 ? . .
H(1) S(2) 3.008 ? . .
H(1) S(3) 3.186 ? . .
H(1) O(1) 2.552 ? . .
H(1) C(1) 1.989 ? . .
H(1) C(3) 3.394 ? . .
H(1) C(21) 3.327 ? . 4_545
H(1) C(28) 3.535 ? . 4_555
H(1) H(2) 1.680 ? . .
H(1) H(8) 3.373 ? . .
H(1) H(13) 3.464 ? . 2_745
H(1) H(23) 2.504 ? . 4_545
H(1) H(28) 3.464 ? . 4_555
H(1) H(29) 3.054 ? . 4_555
H(2) O(1) 3.233 ? . .
H(2) C(1) 1.991 ? . .
H(2) C(3) 2.719 ? . .
H(2) C(5) 2.498 ? . .
H(2) C(8) 3.512 ? . 2_745
H(2) C(9) 2.834 ? . 2_745
H(2) C(10) 2.869 ? . 2_745
H(2) C(11) 3.566 ? . 2_745
H(2) C(27) 3.251 ? . 4_555
H(2) H(1) 1.680 ? . .
H(2) H(6) 2.745 ? . .
H(2) H(7) 3.358 ? . .
H(2) H(8) 1.860 ? . .
H(2) H(13) 2.900 ? . 2_745
H(2) H(14) 2.978 ? . 2_745
H(2) H(28) 2.743 ? . 4_555
H(2) H(29) 3.551 ? . 4_555
H(3) O(1) 2.873 ? . .
H(3) C(1) 2.902 ? . .
H(3) C(3) 2.063 ? . .
H(3) C(5) 3.259 ? . .
H(3) C(6) 2.483 ? . .
H(3) C(8) 3.128 ? . .
H(3) C(9) 3.488 ? . .
H(3) C(14) 3.526 ? . .
H(3) C(15) 3.443 ? . .
H(3) H(4) 1.584 ? . .
H(3) H(5) 1.584 ? . .
H(3) H(6) 3.386 ? . .
H(3) H(7) 3.541 ? . .
H(3) H(9) 3.407 ? . .
H(3) H(9) 3.457 ? . 2_755
H(3) H(10) 2.295 ? . .
H(3) H(11) 2.671 ? . .
H(3) H(12) 2.409 ? . .
H(3) H(13) 3.124 ? . .
H(4) C(1) 3.273 ? . .
H(4) C(3) 2.074 ? . .
H(4) C(5) 2.464 ? . .
H(4) C(6) 2.924 ? . .
H(4) C(11) 3.316 ? . 4_555
H(4) C(12) 3.270 ? . 4_555
H(4) H(3) 1.584 ? . .
H(4) H(5) 1.584 ? . .
H(4) H(6) 2.259 ? . .
H(4) H(7) 2.663 ? . .
H(4) H(8) 3.387 ? . .
H(4) H(9) 3.586 ? . .
H(4) H(9) 3.147 ? . 2_755
H(4) H(10) 2.701 ? . .
H(4) H(11) 3.537 ? . .
H(4) H(11) 3.317 ? . 2_755
H(4) H(15) 2.705 ? . 4_555
H(4) H(16) 2.615 ? . 4_555
H(5) O(1) 2.787 ? . .
H(5) C(1) 2.467 ? . .
H(5) C(2) 3.366 ? . .
H(5) C(3) 2.058 ? . .
H(5) C(5) 2.897 ? . .
H(5) C(6) 3.269 ? . .
H(5) C(14) 3.579 ? . .
H(5) C(15) 2.880 ? . .
H(5) C(16) 3.042 ? . .
H(5) H(3) 1.584 ? . .
H(5) H(4) 1.584 ? . .
H(5) H(6) 2.670 ? . .
H(5) H(7) 3.519 ? . .
H(5) H(8) 3.553 ? . .
H(5) H(10) 3.410 ? . .
H(5) H(11) 3.547 ? . .
H(5) H(16) 2.829 ? . 4_555
H(5) H(18) 2.846 ? . .
H(5) H(19) 3.120 ? . .
H(6) C(1) 2.932 ? . .
H(6) C(2) 3.170 ? . .
H(6) C(3) 2.069 ? . .
H(6) C(4) 2.465 ? . .
H(6) C(6) 3.280 ? . .
H(6) C(11) 3.499 ? . 4_555
H(6) C(12) 3.379 ? . 4_555
H(6) H(2) 2.745 ? . .
H(6) H(3) 3.386 ? . .
H(6) H(4) 2.259 ? . .
H(6) H(5) 2.670 ? . .
H(6) H(7) 1.584 ? . .
H(6) H(8) 1.584 ? . .
H(6) H(9) 3.424 ? . .
H(6) H(10) 3.554 ? . .
H(6) H(15) 3.089 ? . 4_555
H(6) H(16) 2.867 ? . 4_555
H(6) H(27) 3.041 ? . 2_745
H(6) H(27) 3.368 ? . 4_555
H(6) H(28) 3.577 ? . 4_555
H(7) S(3) 2.880 ? . 2_755
H(7) C(1) 3.293 ? . .
H(7) C(3) 2.066 ? . .
H(7) C(4) 2.890 ? . .
H(7) C(6) 2.489 ? . .
H(7) C(18) 3.277 ? . 2_745
H(7) C(26) 3.381 ? . 2_745
H(7) H(2) 3.358 ? . .
H(7) H(3) 3.541 ? . .
H(7) H(4) 2.663 ? . .
H(7) H(5) 3.519 ? . .
H(7) H(6) 1.584 ? . .
H(7) H(8) 1.584 ? . .
H(7) H(9) 2.316 ? . .
H(7) H(10) 2.663 ? . .
H(7) H(11) 3.417 ? . .
H(7) H(15) 3.486 ? . 4_555
H(7) H(21) 2.758 ? . 2_745
H(7) H(27) 2.519 ? . 2_745
H(8) C(1) 2.518 ? . .
H(8) C(2) 2.443 ? . .
H(8) C(3) 2.063 ? . .
H(8) C(4) 3.263 ? . .
H(8) C(6) 2.915 ? . .
H(8) C(7) 3.287 ? . 2_745
H(8) C(8) 3.151 ? . 2_745
H(8) C(9) 3.242 ? . 2_745
H(8) C(10) 3.462 ? . 2_745
H(8) C(11) 3.599 ? . 2_745
H(8) C(12) 3.528 ? . 2_745
H(8) H(1) 3.373 ? . .
H(8) H(2) 1.860 ? . .
H(8) H(4) 3.387 ? . .
H(8) H(5) 3.553 ? . .
H(8) H(6) 1.584 ? . .
H(8) H(7) 1.584 ? . .
H(8) H(9) 2.692 ? . .
H(8) H(10) 3.520 ? . .
H(8) H(11) 3.585 ? . .
H(8) H(12) 3.543 ? . 2_745
H(8) H(27) 3.014 ? . 2_745
H(9) O(1) 3.519 ? . .
H(9) C(1) 2.897 ? . .
H(9) C(3) 2.060 ? . .
H(9) C(4) 3.280 ? . .
H(9) C(5) 2.501 ? . .
H(9) C(17) 3.140 ? . 2_745
H(9) C(18) 3.418 ? . 2_745
H(9) H(3) 3.407 ? . .
H(9) H(3) 3.457 ? . 2_745
H(9) H(4) 3.586 ? . .
H(9) H(4) 3.147 ? . 2_745
H(9) H(6) 3.424 ? . .
H(9) H(7) 2.316 ? . .
H(9) H(8) 2.692 ? . .
H(9) H(10) 1.584 ? . .
H(9) H(11) 1.584 ? . .
H(9) H(20) 2.999 ? . 2_745
H(9) H(21) 3.491 ? . 2_745
H(9) H(22) 3.466 ? . 3_755
H(10) S(3) 3.429 ? . 2_755
H(10) O(1) 3.571 ? . .
H(10) C(1) 3.270 ? . .
H(10) C(3) 2.063 ? . .
H(10) C(4) 2.491 ? . .
H(10) C(5) 2.897 ? . .
H(10) C(9) 3.453 ? . .
H(10) H(3) 2.295 ? . .
H(10) H(4) 2.701 ? . .
H(10) H(5) 3.410 ? . .
H(10) H(6) 3.554 ? . .
H(10) H(7) 2.663 ? . .
H(10) H(8) 3.520 ? . .
H(10) H(9) 1.584 ? . .
H(10) H(11) 1.584 ? . .
H(10) H(12) 3.580 ? . .
H(10) H(13) 2.577 ? . .
H(10) H(20) 3.448 ? . 2_745
H(10) H(22) 3.054 ? . 3_755
H(10) H(23) 3.539 ? . 3_755
H(11) O(1) 2.442 ? . .
H(11) C(1) 2.476 ? . .
H(11) C(2) 3.598 ? . .
H(11) C(3) 2.058 ? . .
H(11) C(4) 2.902 ? . .
H(11) C(5) 3.287 ? . .
H(11) C(10) 3.420 ? . 3_755
H(11) C(11) 2.783 ? . 3_755
H(11) C(12) 3.252 ? . 3_755
H(11) H(3) 2.671 ? . .
H(11) H(4) 3.537 ? . .
H(11) H(4) 3.317 ? . 2_745
H(11) H(5) 3.547 ? . .
H(11) H(7) 3.417 ? . .
H(11) H(8) 3.585 ? . .
H(11) H(9) 1.584 ? . .
H(11) H(10) 1.584 ? . .
H(11) H(12) 3.483 ? . .
H(11) H(13) 3.024 ? . .
H(11) H(15) 2.558 ? . 3_755
H(11) H(16) 3.367 ? . 3_755
H(11) H(22) 3.473 ? . 3_755
H(12) P(1) 2.836 ? . .
H(12) C(4) 3.355 ? . .
H(12) C(7) 2.047 ? . .
H(12) C(9) 2.060 ? . .
H(12) C(10) 3.281 ? . .
H(12) C(12) 3.287 ? . .
H(12) C(13) 2.758 ? . .
H(12) C(14) 2.800 ? . .
H(12) H(3) 2.409 ? . .
H(12) H(8) 3.543 ? . 2_755
H(12) H(10) 3.580 ? . .
H(12) H(11) 3.483 ? . .
H(12) H(13) 2.368 ? . .
H(12) H(14) 3.457 ? . 3_755
H(12) H(17) 2.789 ? . .
H(13) C(2) 3.403 ? . 2_755
H(13) C(6) 3.234 ? . .
H(13) C(7) 3.267 ? . .
H(13) C(8) 2.052 ? . .
H(13) C(9) 3.437 ? . 3_755
H(13) C(10) 2.047 ? . .
H(13) C(10) 3.543 ? . 3_755
H(13) C(11) 3.257 ? . .
H(13) C(20) 3.514 ? . 3_755
H(13) H(1) 3.464 ? . 2_755
H(13) H(2) 2.900 ? . 2_755
H(13) H(3) 3.124 ? . .
H(13) H(10) 2.577 ? . .
H(13) H(11) 3.024 ? . .
H(13) H(12) 2.368 ? . .
H(13) H(14) 2.353 ? . .
H(13) H(22) 2.789 ? . 3_755
H(14) S(1) 2.867 ? . 3_755
H(14) C(8) 3.277 ? . .
H(14) C(9) 2.049 ? . .
H(14) C(11) 2.026 ? . .
H(14) C(12) 3.260 ? . .
H(14) H(2) 2.978 ? . 2_755
H(14) H(12) 3.457 ? . 3_755
H(14) H(13) 2.353 ? . .
H(14) H(15) 2.319 ? . .
H(14) H(22) 3.462 ? . 3_755
H(14) H(28) 2.948 ? . 3_765
H(15) Mo(1) 3.578 ? . 3_755
H(15) S(3) 3.276 ? . 3_755
H(15) O(1) 3.285 ? . 3_755
H(15) C(6) 3.466 ? . 3_755
H(15) C(7) 3.276 ? . .
H(15) C(9) 3.257 ? . .
H(15) C(10) 2.026 ? . .
H(15) C(12) 2.048 ? . .
H(15) H(4) 2.705 ? . 4_454
H(15) H(6) 3.089 ? . 4_454
H(15) H(7) 3.486 ? . 4_454
H(15) H(11) 2.558 ? . 3_755
H(15) H(14) 2.319 ? . .
H(15) H(16) 2.360 ? . .
H(15) H(28) 3.177 ? . 3_765
H(16) P(1) 2.888 ? . .
H(16) C(4) 3.152 ? . 4_454
H(16) C(7) 2.064 ? . .
H(16) C(8) 3.288 ? . .
H(16) C(10) 3.264 ? . .
H(16) C(11) 2.055 ? . .
H(16) C(25) 2.823 ? . .
H(16) C(26) 2.880 ? . .
H(16) H(4) 2.615 ? . 4_454
H(16) H(5) 2.829 ? . 4_454
H(16) H(6) 2.867 ? . 4_454
H(16) H(11) 3.367 ? . 3_755
H(16) H(15) 2.360 ? . .
H(16) H(19) 3.515 ? . 4_454
H(16) H(22) 3.088 ? . .
H(16) H(27) 2.749 ? . .
H(17) Mo(1) 3.567 ? . .
H(17) S(1) 2.823 ? . .
H(17) P(1) 2.886 ? . .
H(17) O(1) 3.468 ? . .
H(17) C(8) 3.528 ? . .
H(17) C(13) 2.054 ? . .
H(17) C(15) 2.062 ? . .
H(17) C(16) 3.284 ? . .
H(17) C(18) 3.295 ? . .
H(17) C(19) 2.824 ? . .
H(17) C(24) 2.919 ? . .
H(17) C(29) 3.531 ? . 2_645
H(17) H(12) 2.789 ? . .
H(17) H(18) 2.371 ? . .
H(17) H(26) 2.867 ? . .
H(17) H(30) 2.867 ? . 2_645
H(18) Mo(1) 3.546 ? . .
H(18) S(2) 3.202 ? . .
H(18) O(1) 3.173 ? . .
H(18) C(13) 3.283 ? . .
H(18) C(14) 2.057 ? . .
H(18) C(16) 2.048 ? . .
H(18) C(17) 3.273 ? . .
H(18) C(29) 3.433 ? . 4_555
H(18) H(5) 2.846 ? . .
H(18) H(17) 2.371 ? . .
H(18) H(19) 2.351 ? . .
H(18) H(30) 2.657 ? . 2_645
H(18) H(30) 3.280 ? . 4_555
H(19) S(2) 3.196 ? . 3_756
H(19) C(14) 3.281 ? . .
H(19) C(15) 2.047 ? . .
H(19) C(17) 2.044 ? . .
H(19) C(18) 3.274 ? . .
H(19) C(19) 3.525 ? . 4_555
H(19) C(20) 3.472 ? . 4_555
H(19) C(25) 3.314 ? . 4_555
H(19) C(29) 3.264 ? . 4_555
H(19) C(30) 2.747 ? . 4_555
H(19) H(5) 3.120 ? . .
H(19) H(16) 3.515 ? . 4_555
H(19) H(18) 2.351 ? . .
H(19) H(20) 2.345 ? . .
H(19) H(22) 3.586 ? . 4_555
H(19) H(30) 3.425 ? . 4_555
H(19) H(31) 2.566 ? . 4_555
H(20) S(3) 3.252 ? . 1_565
H(20) C(13) 3.283 ? . .
H(20) C(15) 3.273 ? . .
H(20) C(16) 2.044 ? . .
H(20) C(18) 2.047 ? . .
H(20) C(20) 3.047 ? . 4_555
H(20) C(21) 2.869 ? . 4_555
H(20) H(9) 2.999 ? . 2_755
H(20) H(10) 3.448 ? . 2_755
H(20) H(19) 2.345 ? . .
H(20) H(21) 2.360 ? . .
H(20) H(22) 3.061 ? . 4_555
H(20) H(23) 2.749 ? . 4_555
H(20) H(24) 3.057 ? . 2_655
H(20) H(25) 3.584 ? . 2_655
H(21) S(3) 2.835 ? . 1_565
H(21) P(1) 2.846 ? . .
H(21) C(13) 2.065 ? . .
H(21) C(14) 3.295 ? . .
H(21) C(16) 3.279 ? . .
H(21) C(17) 2.056 ? . .
H(21) C(23) 3.466 ? . 2_655
H(21) C(25) 2.745 ? . .
H(21) C(26) 2.593 ? . .
H(21) C(27) 3.484 ? . .
H(21) H(7) 2.758 ? . 2_755
H(21) H(9) 3.491 ? . 2_755
H(21) H(20) 2.360 ? . .
H(21) H(24) 3.433 ? . 2_655
H(21) H(25) 2.608 ? . 2_655
H(21) H(27) 2.449 ? . .
H(22) P(1) 2.871 ? . .
H(22) C(6) 3.518 ? . 3_755
H(22) C(7) 2.680 ? . .
H(22) C(8) 3.312 ? . .
H(22) C(9) 3.591 ? . 3_755
H(22) C(12) 2.940 ? . .
H(22) C(19) 2.058 ? . .
H(22) C(21) 2.072 ? . .
H(22) C(22) 3.283 ? . .
H(22) C(24) 3.293 ? . .
H(22) H(9) 3.466 ? . 3_755
H(22) H(10) 3.054 ? . 3_755
H(22) H(11) 3.473 ? . 3_755
H(22) H(13) 2.789 ? . 3_755
H(22) H(14) 3.462 ? . 3_755
H(22) H(16) 3.088 ? . .
H(22) H(19) 3.586 ? . 4_454
H(22) H(20) 3.061 ? . 4_454
H(22) H(23) 2.377 ? . .
H(23) S(2) 3.467 ? . 4_444
H(23) S(3) 3.219 ? . 4_444
H(23) C(2) 3.392 ? . 4_444
H(23) C(19) 3.284 ? . .
H(23) C(20) 2.062 ? . .
H(23) C(22) 2.042 ? . .
H(23) C(23) 3.262 ? . .
H(23) H(1) 2.504 ? . 4_444
H(23) H(10) 3.539 ? . 3_755
H(23) H(20) 2.749 ? . 4_454
H(23) H(22) 2.377 ? . .
H(23) H(24) 2.344 ? . .
H(24) S(2) 3.281 ? . 4_444
H(24) C(16) 3.592 ? . 2_645
H(24) C(17) 3.045 ? . 2_645
H(24) C(18) 3.275 ? . 2_645
H(24) C(20) 3.282 ? . .
H(24) C(21) 2.039 ? . .
H(24) C(23) 2.036 ? . .
H(24) C(24) 3.271 ? . .
H(24) H(20) 3.057 ? . 2_645
H(24) H(21) 3.433 ? . 2_645
H(24) H(23) 2.344 ? . .
H(24) H(25) 2.335 ? . .
H(24) H(29) 3.534 ? . 1_545
H(25) S(3) 3.101 ? . 2_655
H(25) C(18) 3.124 ? . 2_645
H(25) C(19) 3.275 ? . .
H(25) C(21) 3.260 ? . .
H(25) C(22) 2.038 ? . .
H(25) C(24) 2.048 ? . .
H(25) C(25) 3.484 ? . 2_645
H(25) C(26) 3.423 ? . 2_645
H(25) C(27) 3.385 ? . 2_645
H(25) C(28) 3.447 ? . 2_645
H(25) C(29) 3.520 ? . 2_645
H(25) C(30) 3.524 ? . 2_645
H(25) H(20) 3.584 ? . 2_645
H(25) H(21) 2.608 ? . 2_645
H(25) H(24) 2.335 ? . .
H(25) H(26) 2.360 ? . .
H(26) S(1) 3.359 ? . 2_655
H(26) P(1) 2.854 ? . .
H(26) C(13) 2.980 ? . .
H(26) C(14) 3.073 ? . .
H(26) C(19) 2.060 ? . .
H(26) C(20) 3.293 ? . .
H(26) C(22) 3.275 ? . .
H(26) C(23) 2.058 ? . .
H(26) C(25) 3.499 ? . .
H(26) C(28) 3.150 ? . 2_645
H(26) C(29) 3.362 ? . 2_645
H(26) C(30) 3.288 ? . .
H(26) H(17) 2.867 ? . .
H(26) H(25) 2.360 ? . .
H(26) H(29) 3.038 ? . 2_645
H(26) H(30) 3.418 ? . 2_645
H(26) H(31) 2.619 ? . .
H(27) S(3) 3.538 ? . 1_565
H(27) P(1) 2.859 ? . .
H(27) C(5) 3.020 ? . 2_755
H(27) C(7) 2.909 ? . .
H(27) C(12) 2.924 ? . .
H(27) C(13) 3.507 ? . .
H(27) C(18) 3.197 ? . .
H(27) C(25) 2.058 ? . .
H(27) C(27) 2.054 ? . .
H(27) C(28) 3.274 ? . .
H(27) C(30) 3.285 ? . .
H(27) H(6) 3.041 ? . 2_755
H(27) H(6) 3.368 ? . 4_454
H(27) H(7) 2.519 ? . 2_755
H(27) H(8) 3.014 ? . 2_755
H(27) H(16) 2.749 ? . .
H(27) H(21) 2.449 ? . .
H(27) H(28) 2.359 ? . .
H(28) S(1) 3.244 ? . 1_565
H(28) S(3) 3.430 ? . 1_565
H(28) C(2) 3.247 ? . 4_454
H(28) C(10) 3.291 ? . 3_765
H(28) C(11) 3.418 ? . 3_765
H(28) C(25) 3.286 ? . .
H(28) C(26) 2.049 ? . .
H(28) C(28) 2.055 ? . .
H(28) C(29) 3.271 ? . .
H(28) H(1) 3.464 ? . 4_454
H(28) H(2) 2.743 ? . 4_454
H(28) H(6) 3.577 ? . 4_454
H(28) H(14) 2.948 ? . 3_765
H(28) H(15) 3.177 ? . 3_765
H(28) H(27) 2.359 ? . .
H(28) H(29) 2.363 ? . .
H(29) S(1) 3.523 ? . 1_565
H(29) S(2) 3.282 ? . 4_454
H(29) C(2) 3.405 ? . 4_454
H(29) C(26) 3.272 ? . .
H(29) C(27) 2.050 ? . .
H(29) C(29) 2.034 ? . .
H(29) C(30) 3.266 ? . .
H(29) H(1) 3.054 ? . 4_454
H(29) H(2) 3.551 ? . 4_454
H(29) H(24) 3.534 ? . 1_565
H(29) H(26) 3.038 ? . 2_655
H(29) H(28) 2.363 ? . .
H(29) H(30) 2.336 ? . .
H(30) S(2) 3.252 ? . 2_655
H(30) C(14) 3.075 ? . 2_655
H(30) C(15) 2.961 ? . 2_655
H(30) C(25) 3.273 ? . .
H(30) C(27) 3.270 ? . .
H(30) C(28) 2.039 ? . .
H(30) C(30) 2.043 ? . .
H(30) H(17) 2.867 ? . 2_655
H(30) H(18) 2.657 ? . 2_655
H(30) H(18) 3.280 ? . 4_454
H(30) H(19) 3.425 ? . 4_454
H(30) H(26) 3.418 ? . 2_655
H(30) H(29) 2.336 ? . .
H(30) H(31) 2.353 ? . .
H(31) S(1) 3.251 ? . 2_655
H(31) S(2) 2.995 ? . 2_655
H(31) P(1) 2.877 ? . .
H(31) C(16) 3.492 ? . 4_454
H(31) C(19) 2.777 ? . .
H(31) C(24) 2.724 ? . .
H(31) C(25) 2.054 ? . .
H(31) C(26) 3.288 ? . .
H(31) C(28) 3.271 ? . .
H(31) C(29) 2.054 ? . .
H(31) H(19) 2.566 ? . 4_454
H(31) H(26) 2.619 ? . .
H(31) H(30) 2.353 ? . .

loop_
_geom_torsion_atom_site_label_1
_geom_torsion_atom_site_label_2
_geom_torsion_atom_site_label_3
_geom_torsion_atom_site_label_4
_geom_torsion
_geom_torsion_publ_flag
_geom_torsion_site_symmetry_1
_geom_torsion_site_symmetry_2
_geom_torsion_site_symmetry_3
_geom_torsion_site_symmetry_4
S(1) Mo(1) O(1) C(1) -179.0(2) ? . . . .
S(2) Mo(1) O(1) C(1) 59.9(2) ? . . . .
S(3) Mo(1) O(1) C(1) -58.4(2) ? . . . .
C(7) P(1) C(13) C(14) -87.5(2) ? . . . .
C(7) P(1) C(13) C(18) 88.1(2) ? . . . .
C(13) P(1) C(7) C(8) 32.2(2) ? . . . .
C(13) P(1) C(7) C(12) -150.3(2) ? . . . .
C(7) P(1) C(19) C(20) -16.8(2) ? . . . .
C(7) P(1) C(19) C(24) 164.75(18) ? . . . .
C(19) P(1) C(7) C(8) -87.0(2) ? . . . .
C(19) P(1) C(7) C(12) 90.5(2) ? . . . .
C(7) P(1) C(25) C(26) -42.7(2) ? . . . .
C(7) P(1) C(25) C(30) 141.42(19) ? . . . .
C(25) P(1) C(7) C(8) 151.18(19) ? . . . .
C(25) P(1) C(7) C(12) -31.4(2) ? . . . .
C(13) P(1) C(19) C(20) -135.41(19) ? . . . .
C(13) P(1) C(19) C(24) 46.1(2) ? . . . .
C(19) P(1) C(13) C(14) 31.5(2) ? . . . .
C(19) P(1) C(13) C(18) -152.9(2) ? . . . .
C(13) P(1) C(25) C(26) 75.8(2) ? . . . .
C(13) P(1) C(25) C(30) -100.1(2) ? . . . .
C(25) P(1) C(13) C(14) 153.7(2) ? . . . .
C(25) P(1) C(13) C(18) -30.7(2) ? . . . .
C(19) P(1) C(25) C(26) -163.18(19) ? . . . .
C(19) P(1) C(25) C(30) 20.9(2) ? . . . .
C(25) P(1) C(19) C(20) 103.6(2) ? . . . .
C(25) P(1) C(19) C(24) -74.8(2) ? . . . .
Mo(1) O(1) C(1) C(2) -5.9(4) ? . . . .
Mo(1) O(1) C(1) C(3) 174.02(17) ? . . . .
O(1) C(1) C(3) C(4) 58.9(2) ? . . . .
O(1) C(1) C(3) C(5) 178.0(2) ? . . . .
O(1) C(1) C(3) C(6) -60.8(3) ? . . . .
C(2) C(1) C(3) C(4) -121.1(3) ? . . . .
C(2) C(1) C(3) C(5) -2.1(4) ? . . . .
C(2) C(1) C(3) C(6) 119.1(3) ? . . . .
P(1) C(7) C(8) C(9) 178.3(2) ? . . . .
P(1) C(7) C(12) C(11) -178.6(2) ? . . . .
C(8) C(7) C(12) C(11) -1.2(4) ? . . . .
C(12) C(7) C(8) C(9) 0.8(3) ? . . . .
C(7) C(8) C(9) C(10) 0.1(3) ? . . . .
C(8) C(9) C(10) C(11) -0.7(4) ? . . . .
C(9) C(10) C(11) C(12) 0.3(4) ? . . . .
C(10) C(11) C(12) C(7) 0.6(4) ? . . . .
P(1) C(13) C(14) C(15) 175.2(2) ? . . . .
P(1) C(13) C(18) C(17) -175.2(2) ? . . . .
C(14) C(13) C(18) C(17) 0.4(4) ? . . . .
C(18) C(13) C(14) C(15) -0.3(4) ? . . . .
C(13) C(14) C(15) C(16) 0.1(3) ? . . . .
C(14) C(15) C(16) C(17) 0.2(4) ? . . . .
C(15) C(16) C(17) C(18) -0.1(3) ? . . . .
C(16) C(17) C(18) C(13) -0.2(4) ? . . . .
P(1) C(19) C(20) C(21) -178.37(18) ? . . . .
P(1) C(19) C(24) C(23) 178.44(18) ? . . . .
C(20) C(19) C(24) C(23) -0.0(3) ? . . . .
C(24) C(19) C(20) C(21) 0.1(2) ? . . . .
C(19) C(20) C(21) C(22) -0.6(3) ? . . . .
C(20) C(21) C(22) C(23) 1.1(3) ? . . . .
C(21) C(22) C(23) C(24) -1.0(4) ? . . . .
C(22) C(23) C(24) C(19) 0.5(3) ? . . . .
P(1) C(25) C(26) C(27) -174.90(19) ? . . . .
P(1) C(25) C(30) C(29) 176.93(19) ? . . . .
C(26) C(25) C(30) C(29) 1.0(3) ? . . . .
C(30) C(25) C(26) C(27) 1.0(3) ? . . . .
C(25) C(26) C(27) C(28) -2.3(3) ? . . . .
C(26) C(27) C(28) C(29) 1.5(4) ? . . . .
C(27) C(28) C(29) C(30) 0.6(4) ? . . . .
C(28) C(29) C(30) C(25) -1.9(3) ? . . . .

loop_
_cod_related_entry_id
_cod_related_entry_database
_cod_related_entry_code
1 ChemSpider 30660789
